data_7215747
loop_
_publ_author_name
'Takemura, Akihiro'
'McAllister, Linda J.'
'Karadakov, Peter B.'
'Pridmore, Natalie E.'
'Whitwood, Adrian C.'
'Bruce, Duncan W.'

_publ_section_title
;
 Competition and cooperation: hydrogen and halogen bonding in co-crystals
 involving 4-iodotetrafluorobenzoic acid, 4-iodotetrafluorophenol and
 4-bromotetrafluorophenol
;
_journal_issue 20
_journal_name_full CrystEngComm
_journal_page_first 4254
_journal_paper_doi 10.1039/c4ce00319e
_journal_volume 16
_journal_year 2014
_chemical_formula_moiety '2(C6 H F4 I O), C4 H8 O S'
_chemical_formula_sum 'C16 H10 F8 I2 O3 S'
_chemical_formula_weight 688.10
_chemical_name_systematic
;
 ? 
;
_space_group_crystal_system triclinic
_space_group_IT_number 2
_space_group_name_Hall '-P 1'
_space_group_name_H-M_alt 'P -1'
_symmetry_space_group_name_Hall '-P 1'
_symmetry_space_group_name_H-M 'P -1'
_atom_sites_solution_hydrogens geom
_atom_sites_solution_primary direct
_atom_sites_solution_secondary difmap
_audit_creation_date 2012-04-30
_audit_creation_method
;
  Olex2 1.1
  (compiled 2011.11.01 svn.r2039, GUI svn.r3906)
;
_cell_angle_alpha 75.183(14)
_cell_angle_beta 74.084(13)
_cell_angle_gamma 79.202(14)
_cell_formula_units_Z 2
_cell_length_a 9.1682(14)
_cell_length_b 9.4618(16)
_cell_length_c 12.3198(16)
_cell_measurement_reflns_used 5650
_cell_measurement_temperature 110.00(10)
_cell_measurement_theta_max 32.0753
_cell_measurement_theta_min 2.9270
_cell_volume 985.6(3)
_computing_cell_refinement
;
CrysAlisPro, Agilent Technologies,
Version 1.171.35.21 (release 20-01-2012 CrysAlis171 .NET)
(compiled Jan 23 2012,18:06:46)
;
_computing_data_collection
;
CrysAlisPro, Agilent Technologies,
Version 1.171.35.21 (release 20-01-2012 CrysAlis171 .NET)
(compiled Jan 23 2012,18:06:46)
;
_computing_data_reduction
;
CrysAlisPro, Agilent Technologies,
Version 1.171.35.21 (release 20-01-2012 CrysAlis171 .NET)
(compiled Jan 23 2012,18:06:46)
;
_computing_molecular_graphics
;
O. V. Dolomanov, L. J. Bourhis, R. J. Gildea, J. A. K. Howard and H. Puschmann,
OLEX2: a complete structure solution, refinement and analysis program.
J. Appl. Cryst. (2009). 42, 339-341.
;
_computing_publication_material
;
O. V. Dolomanov, L. J. Bourhis, R. J. Gildea, J. A. K. Howard and H. Puschmann,
OLEX2: a complete structure solution, refinement and analysis program.
J. Appl. Cryst. (2009). 42, 339-341.
;
_computing_structure_refinement
;
XL, G.M. Sheldrick, Acta Cryst.
(2008). A64, 112-122
;
_computing_structure_solution
;
XS, G.M. Sheldrick, Acta Cryst.
(2008). A64, 112-122
;
_diffrn_ambient_temperature 110.00(10)
_diffrn_detector_area_resol_mean 16.1450
_diffrn_measured_fraction_theta_full 0.994
_diffrn_measured_fraction_theta_max 0.883
_diffrn_measurement_details
;
  1 omega  -90.00  -45.00   1.0000   21.1700
omega____ theta____ kappa____ phi______ frames
    -      -25.1672  178.0000  150.0000 45

  2 omega  -72.00  -46.00   1.0000   21.1700
omega____ theta____ kappa____ phi______ frames
    -      -25.1672  110.0000  -63.0000 26

  3 omega   42.00   73.00   1.0000   21.1700
omega____ theta____ kappa____ phi______ frames
    -       26.4172 -110.0000 -157.0000 31

  4 omega   28.00   73.00   1.0000   21.1700
omega____ theta____ kappa____ phi______ frames
    -       26.4172 -110.0000   63.0000 45

  5 omega    7.00   93.00   1.0000   21.1700
omega____ theta____ kappa____ phi______ frames
    -       26.4172   57.0000 -180.0000 86

  6 omega  -39.00   34.00   1.0000   21.1700
omega____ theta____ kappa____ phi______ frames
    -       26.4172  -57.0000  -60.0000 73

  7 omega  -18.00   97.00   1.0000   21.1700
omega____ theta____ kappa____ phi______ frames
    -       26.4172   19.0000  120.0000 115
;
_diffrn_measurement_device_type 'SuperNova, Single source at offset), Eos'
_diffrn_measurement_method '\w scans'
_diffrn_orient_matrix_UB_11 0.0457922000
_diffrn_orient_matrix_UB_12 0.0584586000
_diffrn_orient_matrix_UB_13 -0.0211799000
_diffrn_orient_matrix_UB_21 -0.0112267000
_diffrn_orient_matrix_UB_22 0.0080138000
_diffrn_orient_matrix_UB_23 -0.0561578000
_diffrn_orient_matrix_UB_31 -0.0659994000
_diffrn_orient_matrix_UB_32 0.0512240000
_diffrn_orient_matrix_UB_33 0.0127694000
_diffrn_radiation_monochromator mirror
_diffrn_radiation_type 'Mo K\a'
_diffrn_radiation_wavelength 0.7107
_diffrn_reflns_av_R_equivalents 0.0239
_diffrn_reflns_av_unetI/netI 0.0394
_diffrn_reflns_limit_h_max 12
_diffrn_reflns_limit_h_min -12
_diffrn_reflns_limit_k_max 14
_diffrn_reflns_limit_k_min -14
_diffrn_reflns_limit_l_max 18
_diffrn_reflns_limit_l_min -12
_diffrn_reflns_number 10138
_diffrn_reflns_theta_full 25.00
_diffrn_reflns_theta_max 32.15
_diffrn_reflns_theta_min 2.93
_diffrn_source 'SuperNova (Mo) X-ray Source'
_exptl_absorpt_coefficient_mu 3.387
_exptl_absorpt_correction_T_max 0.963
_exptl_absorpt_correction_T_min 0.919
_exptl_absorpt_correction_type analytical
_exptl_absorpt_process_details
;
CrysAlisPro, Agilent Technologies,
Version 1.171.35.21 (release 20-01-2012 CrysAlis171 .NET)
(compiled Jan 23 2012,18:06:46)
Analytical numeric absorption correction using a multifaceted crystal
            model based on expressions derived by R.C. Clark & J.S. Reid.
(Clark, R. C. & Reid, J. S. (1995). Acta Cryst. A51, 887-897)
;
_exptl_crystal_colour colourless
_exptl_crystal_colour_primary colourless
_exptl_crystal_density_diffrn 2.319
_exptl_crystal_density_method 'not measured'
_exptl_crystal_description block
_exptl_crystal_F_000 648
_exptl_crystal_recrystallization_method hexane
_exptl_crystal_size_max 0.1351
_exptl_crystal_size_mid 0.0888
_exptl_crystal_size_min 0.0562
_refine_diff_density_max 0.871
_refine_diff_density_min -0.733
_refine_diff_density_rms 0.122
_refine_ls_extinction_method none
_refine_ls_goodness_of_fit_ref 1.044
_refine_ls_hydrogen_treatment mixed
_refine_ls_matrix_type full
_refine_ls_number_parameters 279
_refine_ls_number_reflns 6120
_refine_ls_number_restraints 0
_refine_ls_restrained_S_all 1.044
_refine_ls_R_factor_all 0.0317
_refine_ls_R_factor_gt 0.0254
_refine_ls_shift/su_max 0.004
_refine_ls_shift/su_mean 0.000
_refine_ls_structure_factor_coef Fsqd
_refine_ls_weighting_details 'calc w=1/[\s^2^(Fo^2^)+(0.0148P)^2^+0.2966P] where P=(Fo^2^+2Fc^2^)/3'
_refine_ls_weighting_scheme calc
_refine_ls_wR_factor_gt 0.0517
_refine_ls_wR_factor_ref 0.0556
_reflns_number_gt 5357
_reflns_number_total 6120
_reflns_threshold_expression >2sigma(I)
_cod_data_source_file c4ce00319e1.cif
_cod_data_source_block dwb1227
_cod_database_code 7215747
_chemical_oxdiff_formula 'C10 H9 F4 O1 I1 S1'
_chemical_oxdiff_usercomment 'Akihiro Takemura AT31A3'
_reflns_odcompleteness_completeness 99.20
_reflns_odcompleteness_iscentric 1
_reflns_odcompleteness_theta 30.01

loop_
_space_group_symop_id
_space_group_symop_operation_xyz
1 'x, y, z'
2 '-x, -y, -z'

loop_
_atom_site_label
_atom_site_type_symbol
_atom_site_fract_x
_atom_site_fract_y
_atom_site_fract_z
_atom_site_U_iso_or_equiv
_atom_site_adp_type
_atom_site_occupancy
_atom_site_symmetry_multiplicity
_atom_site_calc_flag
_atom_site_refinement_flags
I2 I 0.740904(17) 0.996598(18) 0.510045(13) 0.01844(4) Uani 1 1 d .
I1 I 0.221739(16) 1.545905(17) 1.043080(13) 0.01660(4) Uani 1 1 d .
S1 S 0.84328(6) 0.69306(7) 1.19936(5) 0.01636(11) Uani 1 1 d .
F1 F 0.56502(16) 1.30315(16) 1.35268(12) 0.0199(3) Uani 1 1 d .
F8 F 1.09721(16) 0.66085(16) 0.78548(13) 0.0209(3) Uani 1 1 d .
F2 F 0.36494(16) 1.51225(16) 1.26205(13) 0.0212(3) Uani 1 1 d .
F6 F 0.69737(16) 1.15803(17) 0.71880(13) 0.0242(3) Uani 1 1 d .
F4 F 0.56353(16) 1.01700(16) 1.09082(13) 0.0207(3) Uani 1 1 d .
F7 F 0.97309(17) 0.72401(17) 0.60294(13) 0.0231(3) Uani 1 1 d .
O2 O 1.0198(2) 0.8327(2) 0.94343(15) 0.0186(4) Uani 1 1 d .
C8 C 0.8550(3) 0.9982(3) 0.8303(2) 0.0160(5) Uani 1 1 d .
C1 C 0.5746(2) 1.1567(3) 1.22076(19) 0.0131(4) Uani 1 1 d .
C6 C 0.5190(2) 1.1420(3) 1.1304(2) 0.0141(4) Uani 1 1 d .
C14 C 0.6188(3) 0.6706(3) 1.3929(2) 0.0234(5) Uani 1 1 d .
H14A H 0.6020 0.7744 1.4005 0.028 Uiso 1 1 calc R
H14B H 0.5278 0.6226 1.4400 0.028 Uiso 1 1 calc R
C12 C 0.9954(2) 0.7825(2) 0.7707(2) 0.0144(4) Uani 1 1 d .
C2 C 0.5176(3) 1.2844(3) 1.26338(19) 0.0138(4) Uani 1 1 d .
C15 C 0.7614(3) 0.5898(3) 1.4318(2) 0.0292(6) Uani 1 1 d .
H15A H 0.7662 0.4822 1.4402 0.035 Uiso 1 1 calc R
H15B H 0.7619 0.6091 1.5069 0.035 Uiso 1 1 calc R
C3 C 0.4148(3) 1.3923(3) 1.2154(2) 0.0142(4) Uani 1 1 d .
C11 C 0.9323(3) 0.8166(3) 0.6767(2) 0.0151(4) Uani 1 1 d .
C4 C 0.3652(2) 1.3796(2) 1.1225(2) 0.0131(4) Uani 1 1 d .
C13 C 0.6477(3) 0.6624(3) 1.2671(2) 0.0210(5) Uani 1 1 d .
H13A H 0.5774 0.7386 1.2284 0.025 Uiso 1 1 calc R
H13B H 0.6306 0.5645 1.2617 0.025 Uiso 1 1 calc R
C10 C 0.8301(3) 0.9429(3) 0.6556(2) 0.0153(4) Uani 1 1 d .
C9 C 0.7937(3) 1.0331(3) 0.7350(2) 0.0162(5) Uani 1 1 d .
C5 C 0.4189(2) 1.2511(3) 1.08163(19) 0.0135(4) Uani 1 1 d .
C7 C 0.9566(2) 0.8714(3) 0.8518(2) 0.0145(4) Uani 1 1 d .
C16 C 0.8968(3) 0.6490(3) 1.3376(2) 0.0236(5) Uani 1 1 d .
H16A H 0.9881 0.5740 1.3359 0.028 Uiso 1 1 calc R
H16B H 0.9213 0.7385 1.3531 0.028 Uiso 1 1 calc R
F3 F 0.37342(16) 1.23060(16) 0.99247(12) 0.0206(3) Uani 1 1 d .
O3 O 0.84666(18) 0.85918(19) 1.15501(15) 0.0181(3) Uani 1 1 d .
F5 F 0.81530(16) 1.08787(17) 0.90535(13) 0.0223(3) Uani 1 1 d .
O1 O 0.67436(19) 1.0554(2) 1.26955(15) 0.0178(4) Uani 1 1 d .
H1 H 0.721(4) 0.991(4) 1.233(3) 0.037(9) Uiso 1 1 d .
H2 H 0.973(4) 0.862(4) 0.997(3) 0.034(10) Uiso 1 1 d .

loop_
_atom_site_aniso_label
_atom_site_aniso_U_11
_atom_site_aniso_U_22
_atom_site_aniso_U_33
_atom_site_aniso_U_23
_atom_site_aniso_U_13
_atom_site_aniso_U_12
I2 0.01825(8) 0.02307(9) 0.01485(8) -0.00130(6) -0.00852(6) -0.00174(6)
I1 0.01331(7) 0.01630(8) 0.01772(8) -0.00124(6) -0.00515(5) 0.00292(5)
S1 0.0159(3) 0.0152(3) 0.0156(3) -0.0035(2) -0.0026(2) 0.0022(2)
F1 0.0265(8) 0.0219(8) 0.0159(7) -0.0080(6) -0.0122(6) 0.0021(6)
F8 0.0222(7) 0.0160(7) 0.0231(8) -0.0036(6) -0.0095(6) 0.0066(5)
F2 0.0256(8) 0.0162(7) 0.0239(8) -0.0113(6) -0.0085(6) 0.0060(6)
F6 0.0235(8) 0.0213(8) 0.0281(8) -0.0081(7) -0.0132(6) 0.0104(6)
F4 0.0271(8) 0.0153(7) 0.0234(8) -0.0103(6) -0.0120(6) 0.0060(6)
F7 0.0311(8) 0.0222(8) 0.0199(8) -0.0114(6) -0.0116(6) 0.0051(6)
O2 0.0203(9) 0.0230(10) 0.0132(8) -0.0037(7) -0.0081(7) 0.0012(7)
C8 0.0171(11) 0.0169(11) 0.0154(11) -0.0071(9) -0.0037(8) -0.0011(8)
C1 0.0136(10) 0.0132(11) 0.0102(10) 0.0008(8) -0.0027(8) -0.0006(8)
C6 0.0141(10) 0.0134(11) 0.0157(11) -0.0058(9) -0.0034(8) -0.0002(8)
C14 0.0246(13) 0.0240(14) 0.0180(12) -0.0028(10) -0.0005(10) -0.0034(10)
C12 0.0125(10) 0.0137(11) 0.0150(11) 0.0007(9) -0.0048(8) 0.0006(8)
C2 0.0164(11) 0.0167(11) 0.0095(10) -0.0026(9) -0.0049(8) -0.0023(8)
C15 0.0344(16) 0.0290(15) 0.0181(13) 0.0016(11) -0.0062(11) 0.0017(11)
C3 0.0153(11) 0.0121(10) 0.0142(11) -0.0044(9) -0.0014(8) 0.0000(8)
C11 0.0170(11) 0.0147(11) 0.0130(11) -0.0035(9) -0.0028(8) -0.0015(8)
C4 0.0103(10) 0.0127(10) 0.0152(11) -0.0014(9) -0.0041(8) 0.0008(7)
C13 0.0164(12) 0.0222(13) 0.0233(13) -0.0045(10) -0.0020(9) -0.0046(9)
C10 0.0131(10) 0.0178(12) 0.0148(11) -0.0001(9) -0.0052(8) -0.0037(8)
C9 0.0122(10) 0.0162(11) 0.0197(12) -0.0035(9) -0.0053(8) 0.0011(8)
C5 0.0150(11) 0.0156(11) 0.0114(10) -0.0041(9) -0.0050(8) -0.0008(8)
C7 0.0112(10) 0.0197(12) 0.0126(11) -0.0015(9) -0.0038(8) -0.0032(8)
C16 0.0251(13) 0.0265(14) 0.0176(12) -0.0023(11) -0.0085(10) 0.0027(10)
F3 0.0255(8) 0.0222(8) 0.0192(7) -0.0089(6) -0.0141(6) 0.0037(6)
O3 0.0190(8) 0.0141(8) 0.0195(9) -0.0029(7) -0.0044(6) 0.0010(6)
F5 0.0253(8) 0.0248(8) 0.0202(8) -0.0138(7) -0.0070(6) 0.0033(6)
O1 0.0212(9) 0.0170(9) 0.0153(8) -0.0043(7) -0.0094(7) 0.0059(7)

loop_
_atom_type_symbol
_atom_type_description
_atom_type_scat_dispersion_real
_atom_type_scat_dispersion_imag
_atom_type_scat_source
C C 0.0033 0.0016 'International Tables Vol C Tables 4.2.6.8 and 6.1.1.4'
H H 0.0000 0.0000 'International Tables Vol C Tables 4.2.6.8 and 6.1.1.4'
F F 0.0171 0.0103 'International Tables Vol C Tables 4.2.6.8 and 6.1.1.4'
I I -0.4742 1.8119 'International Tables Vol C Tables 4.2.6.8 and 6.1.1.4'
O O 0.0106 0.0060 'International Tables Vol C Tables 4.2.6.8 and 6.1.1.4'
S S 0.1246 0.1234 'International Tables Vol C Tables 4.2.6.8 and 6.1.1.4'

loop_
_exptl_crystal_face_index_h
_exptl_crystal_face_index_k
_exptl_crystal_face_index_l
_exptl_crystal_face_perp_dist
_exptl_oxdiff_crystal_face_indexfrac_h
_exptl_oxdiff_crystal_face_indexfrac_k
_exptl_oxdiff_crystal_face_indexfrac_l
_exptl_oxdiff_crystal_face_x
_exptl_oxdiff_crystal_face_y
_exptl_oxdiff_crystal_face_z
1 -2 -3 0.0351 0.9998 -2.0002 -3.0001 -0.0076 0.1412 -0.2068
2 0 3 0.0478 2.0001 0.0001 3.0000 0.0281 -0.1909 -0.0937
1 1 0 0.0235 1.0000 1.0000 -0.0000 0.1042 -0.0032 -0.0148
1 -2 0 0.0359 1.0000 -2.0000 -0.0000 -0.0711 -0.0273 -0.1684
-2 3 4 0.0491 -1.9997 3.0002 4.0001 -0.0009 -0.1781 0.3367
-5 4 -1 0.0653 -4.9999 4.0001 -0.9999 0.0261 0.1443 0.5221
-2 1 -1 0.0660 -2.0000 1.0000 -1.0000 -0.0119 0.0866 0.1705
-2 -1 0 0.0332 -2.0000 -0.9999 0.0001 -0.1500 0.0144 0.0808
-4 -2 1 0.0315 -3.9999 -1.9998 1.0002 -0.3213 -0.0273 0.1743
2 -1 -4 0.0325 1.9998 -1.0002 -4.0001 0.1178 0.1942 -0.2343
0 -4 -3 0.0336 -0.0002 -4.0001 -3.0000 -0.1703 0.1364 -0.2432
0 -1 -2 0.0267 -0.0001 -1.0001 -2.0000 -0.0161 0.1043 -0.0768
-3 -4 -2 0.0214 -3.0001 -4.0000 -1.9999 -0.3289 0.1139 -0.0324
0 -1 5 0.0476 0.0002 -0.9998 5.0001 -0.1643 -0.2888 0.0126

loop_
_geom_angle_atom_site_label_1
_geom_angle_atom_site_label_2
_geom_angle_atom_site_label_3
_geom_angle
C13 S1 C16 92.87(12)
O3 S1 C13 107.85(11)
O3 S1 C16 105.46(12)
C7 O2 H2 116(2)
C9 C8 C7 121.6(2)
F5 C8 C9 119.6(2)
F5 C8 C7 118.8(2)
C6 C1 C2 116.5(2)
O1 C1 C6 124.1(2)
O1 C1 C2 119.4(2)
F4 C6 C1 118.7(2)
F4 C6 C5 119.5(2)
C5 C6 C1 121.8(2)
H14A C14 H14B 108.7
C15 C14 H14A 110.6
C15 C14 H14B 110.6
C15 C14 C13 105.6(2)
C13 C14 H14A 110.6
C13 C14 H14B 110.6
F8 C12 C11 119.5(2)
F8 C12 C7 119.0(2)
C11 C12 C7 121.6(2)
F1 C2 C1 119.08(19)
F1 C2 C3 119.51(19)
C3 C2 C1 121.4(2)
C14 C15 H15A 110.5
C14 C15 H15B 110.5
C14 C15 C16 106.0(2)
H15A C15 H15B 108.7
C16 C15 H15A 110.5
C16 C15 H15B 110.5
F2 C3 C2 117.6(2)
F2 C3 C4 120.6(2)
C4 C3 C2 121.7(2)
F7 C11 C12 118.3(2)
F7 C11 C10 119.9(2)
C12 C11 C10 121.8(2)
C3 C4 I1 122.26(16)
C3 C4 C5 117.0(2)
C5 C4 I1 120.75(17)
S1 C13 H13A 110.3
S1 C13 H13B 110.3
C14 C13 S1 107.30(18)
C14 C13 H13A 110.3
C14 C13 H13B 110.3
H13A C13 H13B 108.5
C11 C10 I2 121.41(17)
C11 C10 C9 116.7(2)
C9 C10 I2 121.91(17)
F6 C9 C8 118.6(2)
F6 C9 C10 119.7(2)
C8 C9 C10 121.7(2)
C6 C5 C4 121.6(2)
F3 C5 C6 118.32(19)
F3 C5 C4 120.1(2)
O2 C7 C8 123.8(2)
O2 C7 C12 119.5(2)
C8 C7 C12 116.6(2)
S1 C16 H16A 110.1
S1 C16 H16B 110.1
C15 C16 S1 107.84(19)
C15 C16 H16A 110.1
C15 C16 H16B 110.1
H16A C16 H16B 108.5
C1 O1 H1 116(2)

loop_
_geom_bond_atom_site_label_1
_geom_bond_atom_site_label_2
_geom_bond_distance
I2 C10 2.079(2)
I1 C4 2.075(2)
S1 C13 1.802(2)
S1 C16 1.825(3)
S1 O3 1.5296(19)
F1 C2 1.350(2)
F8 C12 1.346(2)
F2 C3 1.350(2)
F6 C9 1.343(3)
F4 C6 1.344(2)
F7 C11 1.353(3)
O2 C7 1.346(3)
O2 H2 0.77(3)
C8 C9 1.378(3)
C8 C7 1.390(3)
C8 F5 1.345(3)
C1 C6 1.392(3)
C1 C2 1.395(3)
C1 O1 1.340(3)
C6 C5 1.378(3)
C14 H14A 0.9900
C14 H14B 0.9900
C14 C15 1.518(4)
C14 C13 1.519(4)
C12 C11 1.374(3)
C12 C7 1.398(3)
C2 C3 1.384(3)
C15 H15A 0.9900
C15 H15B 0.9900
C15 C16 1.530(4)
C3 C4 1.381(3)
C11 C10 1.389(3)
C4 C5 1.388(3)
C13 H13A 0.9900
C13 H13B 0.9900
C10 C9 1.392(3)
C5 F3 1.345(3)
C16 H16A 0.9900
C16 H16B 0.9900
O1 H1 0.83(3)

loop_
_geom_hbond_atom_site_label_D
_geom_hbond_atom_site_label_H
_geom_hbond_atom_site_label_A
_geom_hbond_distance_DH
_geom_hbond_distance_HA
_geom_hbond_distance_DA
_geom_hbond_angle_DHA
O1 H1 O3 0.83(3) 1.81(3) 2.636(2) 172(3)
O2 H2 O3 0.77(3) 1.96(3) 2.701(2) 159(3)

loop_
_geom_torsion_atom_site_label_1
_geom_torsion_atom_site_label_2
_geom_torsion_atom_site_label_3
_geom_torsion_atom_site_label_4
_geom_torsion
I2 C10 C9 F6 0.6(3)
I2 C10 C9 C8 -178.94(19)
I1 C4 C5 C6 177.43(18)
I1 C4 C5 F3 -2.6(3)
F1 C2 C3 F2 -0.7(3)
F1 C2 C3 C4 178.7(2)
F8 C12 C11 F7 1.3(3)
F8 C12 C11 C10 -178.1(2)
F8 C12 C7 O2 -0.9(3)
F8 C12 C7 C8 177.9(2)
F2 C3 C4 I1 3.3(3)
F2 C3 C4 C5 -178.4(2)
F4 C6 C5 C4 177.5(2)
F4 C6 C5 F3 -2.4(3)
F7 C11 C10 I2 -1.4(3)
F7 C11 C10 C9 -179.9(2)
C1 C6 C5 C4 -1.9(4)
C1 C6 C5 F3 178.2(2)
C1 C2 C3 F2 179.8(2)
C1 C2 C3 C4 -0.8(4)
C6 C1 C2 F1 178.6(2)
C6 C1 C2 C3 -1.9(3)
C14 C15 C16 S1 -33.0(3)
C12 C11 C10 I2 178.00(18)
C12 C11 C10 C9 -0.5(4)
C2 C1 C6 F4 -176.1(2)
C2 C1 C6 C5 3.2(3)
C2 C3 C4 I1 -176.12(18)
C2 C3 C4 C5 2.2(4)
C15 C14 C13 S1 -41.2(3)
C3 C4 C5 C6 -0.9(4)
C3 C4 C5 F3 179.0(2)
C11 C12 C7 O2 179.1(2)
C11 C12 C7 C8 -2.0(4)
C11 C10 C9 F6 179.0(2)
C11 C10 C9 C8 -0.5(4)
C13 S1 C16 C15 8.1(2)
C13 C14 C15 C16 47.4(3)
C9 C8 C7 O2 179.8(2)
C9 C8 C7 C12 1.1(4)
C7 C8 C9 F6 -179.4(2)
C7 C8 C9 C10 0.1(4)
C7 C12 C11 F7 -178.8(2)
C7 C12 C11 C10 1.8(4)
C16 S1 C13 C14 19.0(2)
O3 S1 C13 C14 -88.24(19)
O3 S1 C16 C15 117.50(19)
F5 C8 C9 F6 1.2(4)
F5 C8 C9 C10 -179.3(2)
F5 C8 C7 O2 -0.7(4)
F5 C8 C7 C12 -179.4(2)
O1 C1 C6 F4 2.1(4)
O1 C1 C6 C5 -178.6(2)
O1 C1 C2 F1 0.3(3)
O1 C1 C2 C3 179.8(2)
